data_4327722
loop_
_publ_author_name
'Marilena Ferbinteanu'
'Fanica Cimpoesu'
'Mihai A. G\^ir\,tu'
'Cristian Enachescu'
'Stefania Tanase'

_publ_section_title
;
 Structure and Magnetism in Fe-Gd Based Dinuclear and Chain Systems. The
 Interplay of Weak Exchange Coupling and Zero Field Splitting Effects
;
_journal_name_full 'Inorganic Chemistry'
_journal_page_first 40
_journal_page_last 50
_journal_paper_doi 10.1021/ic1023289
_journal_volume 51
_journal_year 2012
_chemical_formula_moiety '[Fe(miu-bpca)2Gd(NO3)2(H2O)]NO3*2CH3NO2'
_chemical_formula_sum 'C26 H22 Fe Gd N11 O18'
_chemical_formula_weight 989.65
_chemical_name_systematic
; 
 ? 
;
_space_group_IT_number 14
_symmetry_cell_setting monoclinic
_symmetry_space_group_name_Hall '-P 2ybc'
_symmetry_space_group_name_H-M 'P 1 21/c 1'
_atom_sites_solution_hydrogens geom
_atom_sites_solution_primary direct
_atom_sites_solution_secondary difmap
_audit_creation_method SHELXL-97
_cell_angle_alpha 90.00
_cell_angle_beta 100.457(4)
_cell_angle_gamma 90.00
_cell_formula_units_Z 4
_cell_length_a 9.7698(11)
_cell_length_b 20.060(2)
_cell_length_c 18.2973(16)
_cell_measurement_temperature 200(2)
_cell_volume 3526.4(6)
_computing_structure_refinement 'SHELXL-97 (Sheldrick, 1997)'
_computing_structure_solution 'SHELXS-97 (Sheldrick, 1990)'
_diffrn_ambient_temperature 200(2)
_diffrn_measured_fraction_theta_full 0.979
_diffrn_measured_fraction_theta_max 0.979
_diffrn_radiation_monochromator graphite
_diffrn_radiation_source 'fine-focus sealed tube'
_diffrn_radiation_type MoK\a
_diffrn_radiation_wavelength 0.71073
_diffrn_reflns_av_R_equivalents 0.0899
_diffrn_reflns_av_sigmaI/netI 0.1039
_diffrn_reflns_limit_h_max 8
_diffrn_reflns_limit_h_min -8
_diffrn_reflns_limit_k_max 13
_diffrn_reflns_limit_k_min -18
_diffrn_reflns_limit_l_max 15
_diffrn_reflns_limit_l_min -16
_diffrn_reflns_number 9181
_diffrn_reflns_theta_full 19.00
_diffrn_reflns_theta_max 19.00
_diffrn_reflns_theta_min 1.52
_exptl_absorpt_coefficient_mu 2.371
_exptl_absorpt_correction_T_max 0.801001
_exptl_absorpt_correction_T_min 0.612862
_exptl_crystal_colour brown-orange
_exptl_crystal_density_diffrn 1.864
_exptl_crystal_description plate
_exptl_crystal_F_000 1956
_exptl_crystal_size_max 0.2
_exptl_crystal_size_mid 0.1
_exptl_crystal_size_min 0.04
_refine_diff_density_max 1.320
_refine_diff_density_min -2.213
_refine_diff_density_rms 0.170
_refine_ls_extinction_method none
_refine_ls_goodness_of_fit_ref 0.940
_refine_ls_hydrogen_treatment mixed
_refine_ls_matrix_type full
_refine_ls_number_parameters 516
_refine_ls_number_reflns 2781
_refine_ls_number_restraints 0
_refine_ls_restrained_S_all 0.940
_refine_ls_R_factor_all 0.0977
_refine_ls_R_factor_gt 0.0678
_refine_ls_shift/su_max 5.564
_refine_ls_shift/su_mean 0.125
_refine_ls_structure_factor_coef Fsqd
_refine_ls_weighting_details 'calc w=1/[\s^2^(Fo^2^)+(0.1217P)^2^+0.0000P] where P=(Fo^2^+2Fc^2^)/3'
_refine_ls_weighting_scheme calc
_refine_ls_wR_factor_gt 0.1568
_refine_ls_wR_factor_ref 0.1722
_reflns_number_gt 1993
_reflns_number_total 2781
_reflns_threshold_expression >2sigma(I)
_cod_data_source_file ic1023289_si_002_1.cif
_cod_data_source_block fmFeGd1
_cod_original_cell_volume 3526.5(7)
_cod_database_code 4327722

loop_
_symmetry_equiv_pos_as_xyz
'x, y, z'
'-x, y+1/2, -z+1/2'
'-x, -y, -z'
'x, -y-1/2, z-1/2'

loop_
_atom_site_label
_atom_site_type_symbol
_atom_site_fract_x
_atom_site_fract_y
_atom_site_fract_z
_atom_site_U_iso_or_equiv
_atom_site_adp_type
_atom_site_occupancy
_atom_site_symmetry_multiplicity
_atom_site_calc_flag
_atom_site_refinement_flags
Gd1 Gd 0.25903(4) 0.949053(18) 0.23016(2) 0.02756(12) Uani 1 1 d .
Fe1 Fe -0.03942(10) 0.70712(5) 0.24653(5) 0.0285(4) Uani 1 1 d .
O1 O 0.2207(4) 0.8592(2) 0.3152(2) 0.0297(16) Uani 1 1 d .
O2 O 0.0618(5) 0.8872(2) 0.1787(3) 0.0382(17) Uani 1 1 d .
O3 O -0.0934(5) 0.5101(2) 0.2142(2) 0.0351(17) Uani 1 1 d .
O4 O -0.3269(5) 0.5650(2) 0.2652(2) 0.0320(16) Uani 1 1 d .
N1 N 0.0675(5) 0.7050(3) 0.3464(3) 0.0298(19) Uani 1 1 d .
N2 N 0.0475(5) 0.7929(3) 0.2478(3) 0.0231(19) Uani 1 1 d .
N3 N -0.1312(5) 0.7377(3) 0.1474(3) 0.030(2) Uani 1 1 d .
N4 N 0.1034(6) 0.6567(3) 0.2077(3) 0.035(2) Uani 1 1 d .
N5 N -0.1258(5) 0.6217(3) 0.2428(3) 0.0245(19) Uani 1 1 d .
N6 N -0.2063(6) 0.7329(3) 0.2840(3) 0.032(2) Uani 1 1 d .
C1 C 0.0717(7) 0.6578(3) 0.4002(3) 0.026(2) Uani 1 1 d .
H1 H 0.0146 0.6194 0.3896 0.031 Uiso 1 1 calc R
C2 C 0.1564(7) 0.6633(4) 0.4704(4) 0.041(3) Uani 1 1 d .
H2 H 0.1543 0.6289 0.5060 0.049 Uiso 1 1 calc R
C3 C 0.2419(7) 0.7168(4) 0.4889(4) 0.041(3) Uani 1 1 d .
H3 H 0.2990 0.7208 0.5366 0.049 Uiso 1 1 calc R
C4 C 0.2412(7) 0.7648(4) 0.4347(4) 0.033(3) Uani 1 1 d .
H4 H 0.3003 0.8026 0.4445 0.040 Uiso 1 1 calc R
C5 C 0.1545(6) 0.7581(3) 0.3661(3) 0.019(2) Uani 1 1 d .
C6 C 0.1419(6) 0.8105(3) 0.3076(4) 0.020(2) Uani 1 1 d .
C7 C 0.0144(7) 0.8307(3) 0.1862(4) 0.024(2) Uani 1 1 d .
C8 C -0.0929(7) 0.7998(3) 0.1320(3) 0.026(2) Uani 1 1 d .
C9 C -0.1486(7) 0.8318(4) 0.0680(4) 0.035(3) Uani 1 1 d .
H5 H -0.1179 0.8755 0.0588 0.042 Uiso 1 1 calc R
C10 C -0.2526(7) 0.8002(4) 0.0150(4) 0.042(3) Uani 1 1 d .
H6 H -0.2917 0.8203 -0.0311 0.050 Uiso 1 1 calc R
C11 C -0.2921(8) 0.7381(4) 0.0358(4) 0.050(3) Uani 1 1 d .
H7 H -0.3666 0.7156 0.0050 0.060 Uiso 1 1 calc R
C12 C -0.2255(7) 0.7078(3) 0.1005(3) 0.029(2) Uani 1 1 d .
H8 H -0.2505 0.6635 0.1108 0.034 Uiso 1 1 calc R
C13 C 0.2193(7) 0.6792(4) 0.1874(4) 0.029(2) Uani 1 1 d .
H9 H 0.2389 0.7256 0.1914 0.035 Uiso 1 1 calc R
C14 C 0.3160(8) 0.6359(4) 0.1596(4) 0.051(3) Uani 1 1 d .
H10 H 0.3969 0.6527 0.1439 0.061 Uiso 1 1 calc R
C15 C 0.2844(8) 0.5684(4) 0.1571(4) 0.044(3) Uani 1 1 d .
H11 H 0.3482 0.5377 0.1422 0.053 Uiso 1 1 calc R
C16 C 0.1619(7) 0.5446(4) 0.1758(4) 0.042(3) Uani 1 1 d .
H12 H 0.1394 0.4985 0.1728 0.050 Uiso 1 1 calc R
C17 C 0.0732(7) 0.5911(3) 0.1991(4) 0.025(2) Uani 1 1 d .
C18 C -0.0588(7) 0.5701(3) 0.2191(4) 0.022(2) Uani 1 1 d .
C19 C -0.2509(7) 0.6188(3) 0.2631(4) 0.029(2) Uani 1 1 d .
C20 C -0.2953(6) 0.6817(3) 0.2870(3) 0.020(2) Uani 1 1 d .
C21 C -0.4234(7) 0.6929(3) 0.3093(4) 0.038(3) Uani 1 1 d .
H13 H -0.4902 0.6581 0.3064 0.046 Uiso 1 1 calc R
C22 C -0.4509(8) 0.7542(4) 0.3351(4) 0.046(3) Uani 1 1 d .
H14 H -0.5350 0.7615 0.3530 0.055 Uiso 1 1 calc R
C23 C -0.3582(7) 0.8054(4) 0.3353(4) 0.041(3) Uani 1 1 d .
H15 H -0.3769 0.8483 0.3531 0.049 Uiso 1 1 calc R
C24 C -0.2357(7) 0.7928(3) 0.3089(4) 0.029(2) Uani 1 1 d .
H16 H -0.1709 0.8281 0.3087 0.035 Uiso 1 1 calc R
O5 O 0.3318(5) 0.8413(2) 0.1768(3) 0.0487(19) Uani 1 1 d .
O6 O 0.4928(5) 0.9157(3) 0.2131(3) 0.055(2) Uani 1 1 d .
O7 O 0.5420(6) 0.8274(3) 0.1546(3) 0.080(2) Uani 1 1 d .
N7 N 0.4547(7) 0.8615(3) 0.1810(4) 0.060(3) Uani 1 1 d .
O8 O 0.2807(6) 0.9686(3) 0.0991(3) 0.058(2) Uani 1 1 d .
O9 O 0.1017(5) 1.0167(2) 0.1338(3) 0.0376(17) Uani 1 1 d .
O10 O 0.1381(7) 1.0350(3) 0.0216(3) 0.094(3) Uani 1 1 d .
N8 N 0.1739(7) 1.0061(3) 0.0823(4) 0.055(3) Uani 1 1 d .
O11 O 0.3981(5) 0.9705(2) 0.3491(3) 0.0373(17) Uani 1 1 d .
O12 O -0.4377(5) 0.5891(2) 0.0803(3) 0.0447(18) Uani 1 1 d .
O13 O -0.3658(5) 0.5376(2) -0.0096(3) 0.056(2) Uani 1 1 d .
O14 O -0.5250(5) 0.6160(2) -0.0351(3) 0.0500(19) Uani 1 1 d .
N9 N -0.4407(6) 0.5796(3) 0.0113(3) 0.039(2) Uani 1 1 d .
O15 O -0.0710(8) 0.6089(4) -0.0854(4) 0.129(3) Uani 1 1 d .
O16 O 0.0173(8) 0.6362(4) 0.0232(4) 0.141(4) Uani 1 1 d .
N10 N 0.0189(8) 0.6009(4) -0.0328(4) 0.082(3) Uani 1 1 d .
C25 C 0.1372(9) 0.5542(5) -0.0309(5) 0.080(4) Uani 1 1 d .
H17 H 0.1543 0.5472 -0.0815 0.120 Uiso 1 1 calc R
H18 H 0.1148 0.5115 -0.0099 0.120 Uiso 1 1 calc R
H19 H 0.2207 0.5730 0.0000 0.120 Uiso 1 1 calc R
O17 O 0.3200(6) 0.5953(3) 0.3437(3) 0.092(3) Uani 1 1 d .
O18 O 0.4793(7) 0.5896(4) 0.4402(4) 0.120(3) Uani 1 1 d .
N11 N 0.3838(8) 0.5618(4) 0.3927(4) 0.076(3) Uani 1 1 d .
C26 C 0.3395(11) 0.4947(5) 0.4023(5) 0.097(4) Uani 1 1 d .
H20 H 0.4162 0.4640 0.3992 0.146 Uiso 1 1 calc R
H21 H 0.2600 0.4840 0.3632 0.146 Uiso 1 1 calc R
H22 H 0.3122 0.4903 0.4510 0.146 Uiso 1 1 calc R

loop_
_atom_site_aniso_label
_atom_site_aniso_U_11
_atom_site_aniso_U_22
_atom_site_aniso_U_33
_atom_site_aniso_U_23
_atom_site_aniso_U_13
_atom_site_aniso_U_12
Gd1 0.0356(2) 0.0359(2) 0.0141(2) 0.0001(2) 0.01221(17) -0.0002(2)
Fe1 0.0337(6) 0.0386(6) 0.0159(6) 0.0010(5) 0.0117(5) -0.0006(6)
O1 0.040(3) 0.046(3) 0.005(3) 0.012(2) 0.006(2) -0.006(2)
O2 0.049(3) 0.030(3) 0.034(3) 0.018(3) 0.004(3) 0.008(3)
O3 0.043(3) 0.044(3) 0.024(3) -0.002(3) 0.024(2) 0.005(3)
O4 0.033(3) 0.038(3) 0.024(3) 0.002(2) 0.003(2) 0.007(2)
N1 0.038(3) 0.022(3) 0.036(4) 0.005(3) 0.025(3) -0.011(3)
N2 0.017(3) 0.040(3) 0.012(3) -0.001(3) 0.001(3) 0.005(3)
N3 0.026(3) 0.042(4) 0.020(4) 0.007(3) 0.001(3) -0.013(3)
N4 0.048(4) 0.043(4) 0.018(4) 0.005(3) 0.015(3) -0.019(3)
N5 0.039(3) 0.039(4) 0.003(3) 0.008(3) 0.022(3) 0.005(3)
N6 0.038(4) 0.030(4) 0.032(4) 0.000(3) 0.016(3) 0.004(3)
C1 0.038(4) 0.027(4) 0.018(4) 0.016(4) 0.021(3) -0.003(4)
C2 0.032(5) 0.065(5) 0.021(5) 0.017(4) -0.011(4) 0.011(4)
C3 0.049(5) 0.044(5) 0.030(5) 0.001(4) 0.008(4) -0.009(4)
C4 0.022(4) 0.048(5) 0.027(5) 0.006(4) -0.005(4) 0.009(4)
C5 0.023(4) 0.039(4) 0.001(4) 0.015(3) 0.017(3) -0.001(3)
C6 0.020(4) 0.019(4) 0.023(4) 0.006(4) 0.007(3) -0.013(3)
C7 0.040(4) 0.018(4) 0.017(4) 0.002(4) 0.014(3) -0.002(4)
C8 0.040(4) 0.035(4) 0.000(4) 0.004(4) -0.003(3) -0.013(4)
C9 0.032(4) 0.050(5) 0.027(5) 0.006(4) 0.016(4) -0.012(4)
C10 0.049(5) 0.047(5) 0.028(5) 0.022(4) 0.004(4) -0.010(4)
C11 0.035(5) 0.081(6) 0.027(5) 0.003(5) -0.011(4) -0.028(5)
C12 0.032(4) 0.038(4) 0.010(4) 0.014(4) -0.013(4) -0.007(4)
C13 0.032(4) 0.042(5) 0.014(4) 0.015(4) 0.007(3) -0.001(4)
C14 0.067(6) 0.063(6) 0.030(5) -0.015(5) 0.029(4) -0.003(5)
C15 0.055(5) 0.037(5) 0.045(5) -0.014(4) 0.021(4) -0.002(4)
C16 0.034(5) 0.056(5) 0.040(5) 0.017(4) 0.017(4) 0.003(4)
C17 0.018(4) 0.036(4) 0.028(5) -0.001(4) 0.021(3) -0.005(4)
C18 0.036(4) 0.017(4) 0.018(4) 0.000(3) 0.014(3) -0.004(3)
C19 0.032(4) 0.036(4) 0.015(4) 0.001(4) -0.006(4) -0.005(4)
C20 0.026(4) 0.035(4) 0.007(4) 0.001(3) 0.026(3) 0.001(3)
C21 0.039(5) 0.036(5) 0.040(5) -0.010(4) 0.010(4) 0.008(4)
C22 0.041(5) 0.077(6) 0.025(5) 0.001(5) 0.021(4) 0.017(4)
C23 0.046(5) 0.039(5) 0.042(5) -0.014(4) 0.019(4) -0.002(4)
C24 0.040(5) 0.033(4) 0.020(4) 0.000(4) 0.019(4) 0.005(4)
O5 0.070(4) 0.041(3) 0.041(3) -0.001(3) 0.023(3) 0.008(3)
O6 0.056(4) 0.076(4) 0.033(3) -0.013(3) 0.009(3) 0.009(3)
O7 0.087(4) 0.103(5) 0.056(4) -0.008(4) 0.032(3) 0.035(4)
N7 0.059(5) 0.075(5) 0.047(5) -0.003(4) 0.010(4) 0.030(4)
O8 0.067(4) 0.079(4) 0.032(3) 0.012(3) 0.022(3) 0.014(3)
O9 0.047(3) 0.046(3) 0.020(3) -0.001(3) 0.006(2) 0.014(3)
O10 0.135(5) 0.111(5) 0.040(4) 0.048(4) 0.030(4) 0.050(4)
N8 0.079(5) 0.052(4) 0.039(4) 0.022(4) 0.023(4) 0.011(4)
O11 0.048(3) 0.046(3) 0.026(3) 0.002(2) 0.029(2) -0.007(3)
O12 0.056(3) 0.063(3) 0.018(3) -0.008(3) 0.013(2) -0.012(3)
O13 0.057(3) 0.055(4) 0.058(4) -0.012(3) 0.020(3) 0.019(3)
O14 0.053(3) 0.051(3) 0.044(4) 0.002(3) 0.004(3) -0.003(3)
N9 0.041(4) 0.043(4) 0.031(4) -0.007(3) -0.001(3) 0.002(3)
O15 0.121(6) 0.158(7) 0.090(6) -0.002(5) -0.032(5) 0.035(5)
O16 0.133(6) 0.195(8) 0.100(6) -0.046(5) 0.038(5) 0.050(6)
N10 0.077(5) 0.115(7) 0.054(5) -0.007(5) 0.012(4) -0.001(5)
C25 0.073(6) 0.122(8) 0.053(7) 0.007(6) 0.033(5) 0.023(6)
O17 0.087(5) 0.124(5) 0.067(4) 0.055(4) 0.021(3) 0.014(4)
O18 0.102(5) 0.159(7) 0.095(6) 0.037(5) 0.009(4) -0.009(5)
N11 0.087(5) 0.082(6) 0.070(6) 0.015(5) 0.044(4) -0.001(5)
C26 0.151(8) 0.083(7) 0.081(7) -0.006(6) 0.082(6) -0.012(7)

loop_
_atom_type_symbol
_atom_type_description
_atom_type_scat_dispersion_real
_atom_type_scat_dispersion_imag
_atom_type_scat_source
C C 0.0033 0.0016 'International Tables Vol C Tables 4.2.6.8 and 6.1.1.4'
H H 0.0000 0.0000 'International Tables Vol C Tables 4.2.6.8 and 6.1.1.4'
N N 0.0061 0.0033 'International Tables Vol C Tables 4.2.6.8 and 6.1.1.4'
O O 0.0106 0.0060 'International Tables Vol C Tables 4.2.6.8 and 6.1.1.4'
Fe Fe 0.3463 0.8444 'International Tables Vol C Tables 4.2.6.8 and 6.1.1.4'
Gd Gd -0.1653 3.9035 'International Tables Vol C Tables 4.2.6.8 and 6.1.1.4'

loop_
_geom_angle_atom_site_label_1
_geom_angle_atom_site_label_2
_geom_angle_atom_site_label_3
_geom_angle
_geom_angle_site_symmetry_1
_geom_angle_site_symmetry_3
O2 Gd1 O11 138.87(16) . .
O2 Gd1 O3 82.65(16) . 2
O11 Gd1 O3 80.61(15) . 2
O2 Gd1 O4 136.47(15) . 2
O11 Gd1 O4 71.75(15) . 2
O3 Gd1 O4 72.23(16) 2 2
O2 Gd1 O1 69.92(14) . .
O11 Gd1 O1 71.41(15) . .
O3 Gd1 O1 85.06(15) 2 .
O4 Gd1 O1 139.21(15) 2 .
O2 Gd1 O6 121.42(17) . .
O11 Gd1 O6 77.09(16) . .
O3 Gd1 O6 155.31(16) 2 .
O4 Gd1 O6 90.68(17) 2 .
O1 Gd1 O6 97.62(16) . .
O2 Gd1 O8 84.44(17) . .
O11 Gd1 O8 136.06(17) . .
O3 Gd1 O8 120.83(16) 2 .
O4 Gd1 O8 79.08(17) 2 .
O1 Gd1 O8 141.28(16) . .
O6 Gd1 O8 71.05(17) . .
O2 Gd1 O9 69.54(15) . .
O11 Gd1 O9 135.72(15) . .
O3 Gd1 O9 69.40(15) 2 .
O4 Gd1 O9 68.53(14) 2 .
O1 Gd1 O9 134.15(15) . .
O6 Gd1 O9 121.51(17) . .
O8 Gd1 O9 52.02(17) . .
O2 Gd1 O5 70.12(16) . .
O11 Gd1 O5 110.70(15) . .
O3 Gd1 O5 149.31(16) 2 .
O4 Gd1 O5 137.97(17) 2 .
O1 Gd1 O5 72.71(16) . .
O6 Gd1 O5 51.93(17) . .
O8 Gd1 O5 71.45(17) . .
O9 Gd1 O5 111.70(15) . .
O2 Gd1 N7 95.53(18) . .
O11 Gd1 N7 95.48(17) . .
O3 Gd1 N7 171.30(18) 2 .
O4 Gd1 N7 114.08(19) 2 .
O1 Gd1 N7 86.32(18) . .
O6 Gd1 N7 26.00(18) . .
O8 Gd1 N7 67.26(18) . .
O9 Gd1 N7 118.01(17) . .
O5 Gd1 N7 26.05(17) . .
O2 Gd1 N8 76.08(17) . .
O11 Gd1 N8 142.62(17) . .
O3 Gd1 N8 95.28(18) 2 .
O4 Gd1 N8 71.65(16) 2 .
O1 Gd1 N8 145.68(16) . .
O6 Gd1 N8 96.01(19) . .
O8 Gd1 N8 25.79(19) . .
O9 Gd1 N8 26.23(18) . .
O5 Gd1 N8 91.73(17) . .
N7 Gd1 N8 92.52(19) . .
N5 Fe1 N2 178.6(2) . .
N5 Fe1 N1 100.1(2) . .
N2 Fe1 N1 81.1(2) . .
N5 Fe1 N6 81.9(2) . .
N2 Fe1 N6 98.9(2) . .
N1 Fe1 N6 90.9(2) . .
N5 Fe1 N4 82.1(2) . .
N2 Fe1 N4 97.2(2) . .
N1 Fe1 N4 91.9(2) . .
N6 Fe1 N4 163.9(2) . .
N5 Fe1 N3 97.0(2) . .
N2 Fe1 N3 81.9(2) . .
N1 Fe1 N3 162.7(2) . .
N6 Fe1 N3 88.4(2) . .
N4 Fe1 N3 93.5(2) . .
C6 O1 Gd1 132.3(4) . .
C7 O2 Gd1 137.4(4) . .
C18 O3 Gd1 131.1(5) . 2_545
C19 O4 Gd1 129.7(4) . 2_545
C1 N1 C5 114.6(5) . .
C1 N1 Fe1 129.6(4) . .
C5 N1 Fe1 115.8(4) . .
C6 N2 C7 123.9(5) . .
C6 N2 Fe1 118.8(4) . .
C7 N2 Fe1 117.2(4) . .
C12 N3 C8 119.0(5) . .
C12 N3 Fe1 128.3(5) . .
C8 N3 Fe1 112.5(4) . .
C13 N4 C17 118.4(6) . .
C13 N4 Fe1 128.5(5) . .
C17 N4 Fe1 113.0(5) . .
C19 N5 C18 125.5(6) . .
C19 N5 Fe1 116.6(4) . .
C18 N5 Fe1 117.9(5) . .
C24 N6 C20 119.3(6) . .
C24 N6 Fe1 127.3(5) . .
C20 N6 Fe1 113.4(4) . .
N1 C1 C2 122.9(6) . .
C3 C2 C1 121.5(7) . .
C2 C3 C4 116.6(6) . .
C3 C4 C5 120.3(6) . .
N1 C5 C4 124.1(6) . .
N1 C5 C6 113.2(5) . .
C4 C5 C6 122.6(6) . .
O1 C6 N2 128.3(6) . .
O1 C6 C5 120.6(5) . .
N2 C6 C5 110.8(5) . .
O2 C7 N2 124.6(6) . .
O2 C7 C8 123.7(6) . .
N2 C7 C8 111.5(5) . .
N3 C8 C9 122.3(6) . .
N3 C8 C7 116.6(5) . .
C9 C8 C7 121.0(6) . .
C8 C9 C10 120.1(7) . .
C11 C10 C9 114.6(6) . .
C10 C11 C12 121.4(6) . .
N3 C12 C11 122.3(7) . .
N4 C13 C14 122.6(7) . .
C15 C14 C13 116.3(7) . .
C14 C15 C16 121.6(7) . .
C15 C16 C17 117.2(7) . .
N4 C17 C16 123.6(6) . .
N4 C17 C18 115.8(6) . .
C16 C17 C18 120.6(6) . .
O3 C18 N5 128.8(7) . .
O3 C18 C17 119.9(6) . .
N5 C18 C17 111.3(6) . .
O4 C19 N5 126.2(6) . .
O4 C19 C20 120.8(6) . .
N5 C19 C20 112.9(6) . .
N6 C20 C21 120.2(6) . .
N6 C20 C19 115.2(6) . .
C21 C20 C19 124.5(6) . .
C22 C21 C20 119.2(7) . .
C21 C22 C23 120.4(7) . .
C22 C23 C24 118.2(7) . .
N6 C24 C23 122.3(6) . .
N7 O5 Gd1 91.9(4) . .
N7 O6 Gd1 95.3(4) . .
O5 N7 O6 120.4(7) . .
O5 N7 O7 120.6(6) . .
O6 N7 O7 119.0(7) . .
O5 N7 Gd1 62.1(4) . .
O6 N7 Gd1 58.7(4) . .
O7 N7 Gd1 174.2(5) . .
N8 O8 Gd1 96.7(4) . .
N8 O9 Gd1 94.4(4) . .
O10 N8 O8 125.0(7) . .
O10 N8 O9 118.1(6) . .
O8 N8 O9 116.8(6) . .
O10 N8 Gd1 175.3(5) . .
O8 N8 Gd1 57.5(4) . .
O9 N8 Gd1 59.4(3) . .
O13 N9 O12 120.4(6) . .
O13 N9 O14 122.0(6) . .
O12 N9 O14 117.6(6) . .
O15 N10 O16 118.1(8) . .
O15 N10 C25 124.1(8) . .
O16 N10 C25 117.7(7) . .
O17 N11 O18 118.6(8) . .
O17 N11 C26 119.3(7) . .
O18 N11 C26 121.6(7) . .

loop_
_geom_bond_atom_site_label_1
_geom_bond_atom_site_label_2
_geom_bond_distance
_geom_bond_site_symmetry_2
Gd1 O2 2.342(4) .
Gd1 O11 2.387(4) .
Gd1 O3 2.399(5) 2
Gd1 O4 2.417(4) 2
Gd1 O1 2.453(4) .
Gd1 O6 2.453(5) .
Gd1 O8 2.476(5) .
Gd1 O9 2.516(4) .
Gd1 O5 2.527(5) .
Gd1 N7 2.858(7) .
Gd1 N8 2.916(6) .
Fe1 N5 1.907(5) .
Fe1 N2 1.916(5) .
Fe1 N1 1.934(5) .
Fe1 N6 1.949(6) .
Fe1 N4 1.958(6) .
Fe1 N3 1.970(5) .
O1 C6 1.238(7) .
O2 C7 1.241(8) .
O3 C18 1.248(8) .
O3 Gd1 2.399(5) 2_545
O4 C19 1.313(8) .
O4 Gd1 2.417(4) 2_545
N1 C1 1.362(8) .
N1 C5 1.369(8) .
N2 C6 1.344(7) .
N2 C7 1.349(8) .
N3 C12 1.286(8) .
N3 C8 1.346(9) .
N4 C13 1.333(9) .
N4 C17 1.351(9) .
N5 C19 1.342(9) .
N5 C18 1.338(8) .
N6 C24 1.335(9) .
N6 C20 1.355(8) .
C1 C2 1.401(9) .
C2 C3 1.364(10) .
C3 C4 1.383(10) .
C4 C5 1.388(8) .
C5 C6 1.487(9) .
C7 C8 1.445(8) .
C8 C9 1.359(9) .
C9 C10 1.421(9) .
C10 C11 1.378(11) .
C11 C12 1.384(9) .
C13 C14 1.442(11) .
C14 C15 1.388(10) .
C15 C16 1.389(11) .
C16 C17 1.393(10) .
C17 C18 1.464(10) .
C19 C20 1.428(9) .
C20 C21 1.403(10) .
C21 C22 1.362(10) .
C22 C23 1.369(11) .
C23 C24 1.392(10) .
O5 N7 1.256(8) .
O6 N7 1.258(8) .
O7 N7 1.257(9) .
O8 N8 1.277(8) .
O9 N8 1.293(9) .
O10 N8 1.246(8) .
O12 N9 1.273(8) .
O13 N9 1.221(8) .
O14 N9 1.296(7) .
O15 N10 1.192(9) .
O16 N10 1.247(11) .
N10 C25 1.483(12) .
O17 N11 1.199(9) .
O18 N11 1.282(10) .
N11 C26 1.434(12) .
